data_4100792
loop_
_publ_author_name
'Yasuhiro Arikawa'
'Yoshimasa Nishimura'
'Kenta Ikeda'
'Masayoshi Onishi'

_publ_contact_author_address
;
    Department of Applied Chemistry
    Faculty of Engineering
    Nagasaki University
    Nagasaki 852-8521
    Japan
;
_publ_contact_author_email onishi@net.nagasaki-u.ac.jp
_publ_contact_author_fax +81-95-819-2684
_publ_contact_author_name 'Masayoshi Onishi '
_publ_contact_author_phone +81-95-819-2671
_publ_section_title
;
Hydration of Nitrosylruthenium Bis(alkynyl) Complexes with
Hydrotris(pyrazolyl)borate: Insertion/Hydration and Double Hydration
Products
;
_journal_name_full 'Journal of the American Chemical Society'
_journal_page_first 3706
_journal_page_last 3707
_journal_paper_doi 10.1021/ja039365k
_journal_volume 126
_journal_year 2004
_chemical_formula_moiety ' C25 H24 B N7 O3 Ru, C2 O1 '
_chemical_formula_sum 'C27 H24 B N7 O4 Ru'
_chemical_formula_weight 622.41
_space_group_IT_number 2
_space_group_name_Hall '-P 1'
_space_group_name_H-M_alt 'P -1'
_symmetry_cell_setting triclinic
_symmetry_Int_Tables_number 2
_symmetry_space_group_name_Hall '-P 1'
_symmetry_space_group_name_H-M 'P -1'
_cell_angle_alpha 76.40(1)
_cell_angle_beta 89.411(3)
_cell_angle_gamma 78.864(2)
_cell_formula_units_Z 2
_cell_length_a 9.163(2)
_cell_length_b 12.631(3)
_cell_length_c 13.078(3)
_cell_measurement_temperature 296.2
_cell_volume 1442.5(6)
_exptl_crystal_density_diffrn 1.433
_cod_original_formula_sum 'C27 H24 B N7 O4 Ru '
_cod_database_code 4100792

loop_
_symmetry_equiv_pos_as_xyz
x,y,z
-x,-y,-z

loop_
_atom_site_label
_atom_site_type_symbol
_atom_site_fract_x
_atom_site_fract_y
_atom_site_fract_z
_atom_site_U_iso_or_equiv
_atom_site_adp_type
_atom_site_occupancy
_atom_site_calc_flag
_atom_site_refinement_flags
_atom_site_disorder_assembly
_atom_site_disorder_group
Ru Ru 0.89870(2) 0.28514(1) 0.24520(1) 0.03249(5) Uani 1.00 d . . .
O(1) O 0.6265(2) 0.3775(2) 0.1226(2) 0.0728(7) Uani 1.00 d . . .
O(2) O 0.6989(2) 0.5433(1) 0.2775(2) 0.0648(6) Uani 1.00 d . . .
O(3) O 0.6579(2) 0.0926(2) 0.2260(2) 0.0638(6) Uani 1.00 d . . .
O(4a) O 0.5857(9) 0.7377(8) 0.1378(9) 0.209(4) Uani 0.50 d P . .
O(4b) O 0.502(1) 0.7501(5) 0.2220(7) 0.176(4) Uani 0.50 d P . .
N(1) N 0.7336(2) 0.3419(2) 0.1738(1) 0.0411(6) Uani 1.00 d . . .
N(2) N 1.1028(2) 0.2106(1) 0.3278(1) 0.0355(5) Uani 1.00 d . . .
N(3) N 1.2292(2) 0.1978(1) 0.2721(1) 0.0403(5) Uani 1.00 d . . .
N(4) N 0.9854(2) 0.1952(1) 0.1292(1) 0.0372(5) Uani 1.00 d . . .
N(5) N 1.1256(2) 0.1989(1) 0.0963(1) 0.0429(6) Uani 1.00 d . . .
N(6) N 1.0238(2) 0.4081(1) 0.1691(1) 0.0371(5) Uani 1.00 d . . .
N(7) N 1.1622(2) 0.3747(1) 0.1358(1) 0.0396(5) Uani 1.00 d . . .
C(1) C 1.1420(3) 0.1599(2) 0.4280(2) 0.0457(7) Uani 1.00 d . . .
C(2) C 1.2915(3) 0.1133(2) 0.4375(2) 0.0568(8) Uani 1.00 d . . .
C(3) C 1.3432(3) 0.1392(2) 0.3381(2) 0.0544(8) Uani 1.00 d . . .
C(4) C 0.9189(3) 0.1541(2) 0.0607(2) 0.0451(7) Uani 1.00 d . . .
C(5) C 1.0152(4) 0.1326(2) -0.0169(2) 0.0565(8) Uani 1.00 d . . .
C(6) C 1.1436(3) 0.1616(2) 0.0074(2) 0.0536(8) Uani 1.00 d . . .
C(7) C 0.9938(3) 0.5192(2) 0.1431(2) 0.0445(7) Uani 1.00 d . . .
C(8) C 1.1140(3) 0.5576(2) 0.0924(2) 0.0531(8) Uani 1.00 d . . .
C(9) C 1.2175(3) 0.4645(2) 0.0892(2) 0.0500(8) Uani 1.00 d . . .
C(10) C 0.8483(3) 0.3731(2) 0.3678(2) 0.0398(6) Uani 1.00 d . . .
C(11) C 0.7056(3) 0.4527(2) 0.3398(2) 0.0439(7) Uani 1.00 d . . .
C(12) C 0.5635(3) 0.4223(2) 0.3830(2) 0.0407(6) Uani 1.00 d . . .
C(13) C 0.5581(3) 0.3538(2) 0.4825(2) 0.0516(8) Uani 1.00 d . . .
C(14) C 0.4230(4) 0.3341(2) 0.5225(2) 0.0647(9) Uani 1.00 d . . .
C(15) C 0.2929(3) 0.3804(3) 0.4638(3) 0.066(1) Uani 1.00 d . . .
C(16) C 0.2965(3) 0.4462(2) 0.3650(3) 0.0621(9) Uani 1.00 d . . .
C(17) C 0.4311(3) 0.4680(2) 0.3249(2) 0.0543(8) Uani 1.00 d . . .
C(18) C 0.7994(2) 0.1537(2) 0.3396(2) 0.0373(6) Uani 1.00 d . . .
C(19) C 0.7716(3) 0.0734(2) 0.2830(2) 0.0448(7) Uani 1.00 d . . .
C(20) C 0.8762(3) -0.0361(2) 0.2935(2) 0.0439(7) Uani 1.00 d . . .
C(21) C 0.8199(3) -0.1267(2) 0.2806(2) 0.0577(9) Uani 1.00 d . . .
C(22) C 0.9126(5) -0.2296(2) 0.2929(3) 0.077(1) Uani 1.00 d . . .
C(23) C 1.0618(5) -0.2424(2) 0.3157(3) 0.080(1) Uani 1.00 d . . .
C(24) C 1.1187(4) -0.1534(2) 0.3270(2) 0.0709(10) Uani 1.00 d . . .
C(25) C 1.0257(3) -0.0509(2) 0.3172(2) 0.0531(8) Uani 1.00 d . . .
C(26) C 0.4394(6) 0.7797(5) 0.1271(6) 0.166(3) Uani 1.00 d . . .
C(27) C 0.4029(7) 0.8985(5) 0.1031(6) 0.201(3) Uani 1.00 d . . .
B B 1.2295(3) 0.2505(2) 0.1527(2) 0.0431(8) Uani 1.00 d . . .
H(1) H 1.3514 0.2466 0.1190 0.0573 Uiso 1.00 calc . . .
H(2) H 1.0746 0.1564 0.4859 0.0548 Uiso 1.00 calc . . .
H(3) H 1.3481 0.0712 0.5013 0.0682 Uiso 1.00 calc . . .
H(4) H 1.4453 0.1186 0.3184 0.0652 Uiso 1.00 calc . . .
H(5) H 0.8177 0.1414 0.0650 0.0541 Uiso 1.00 calc . . .
H(6) H 0.9955 0.1030 -0.0763 0.0679 Uiso 1.00 calc . . .
H(7) H 1.2334 0.1563 -0.0325 0.0643 Uiso 1.00 calc . . .
H(8) H 0.9024 0.5657 0.1575 0.0533 Uiso 1.00 calc . . .
H(9) H 1.1228 0.6343 0.0649 0.0637 Uiso 1.00 calc . . .
H(10) H 1.3145 0.4636 0.0585 0.0600 Uiso 1.00 calc . . .
H(11) H 0.8401 0.3207 0.4340 0.0478 Uiso 1.00 calc . . .
H(12) H 0.9268 0.4128 0.3747 0.0478 Uiso 1.00 calc . . .
H(13) H 0.6494 0.3197 0.5240 0.0619 Uiso 1.00 calc . . .
H(14) H 0.4200 0.2872 0.5925 0.0777 Uiso 1.00 calc . . .
H(15) H 0.1986 0.3663 0.4925 0.0793 Uiso 1.00 calc . . .
H(16) H 0.2051 0.4776 0.3230 0.0745 Uiso 1.00 calc . . .
H(17) H 0.4326 0.5160 0.2553 0.0652 Uiso 1.00 calc . . .
H(18) H 0.8662 0.1151 0.3995 0.0448 Uiso 1.00 calc . . .
H(19) H 0.7055 0.1872 0.3642 0.0448 Uiso 1.00 calc . . .
H(20) H 0.7150 -0.1179 0.2628 0.0693 Uiso 1.00 calc . . .
H(21) H 0.8720 -0.2929 0.2853 0.0919 Uiso 1.00 calc . . .
H(22) H 1.1266 -0.3145 0.3238 0.0966 Uiso 1.00 calc . . .
H(23) H 1.2244 -0.1619 0.3419 0.0851 Uiso 1.00 calc . . .
H(24) H 1.0666 0.0114 0.3271 0.0638 Uiso 1.00 calc . . .

loop_
_atom_site_aniso_label
_atom_site_aniso_U_11
_atom_site_aniso_U_22
_atom_site_aniso_U_33
_atom_site_aniso_U_12
_atom_site_aniso_U_13
_atom_site_aniso_U_23
Ru 0.0294(1) 0.03058(10) 0.0362(1) -0.00397(6) 0.00361(7) -0.00717(7)
O(1) 0.046(1) 0.095(2) 0.067(1) 0.005(1) -0.019(1) -0.015(1)
O(2) 0.065(1) 0.041(1) 0.078(1) 0.0016(9) 0.020(1) -0.0042(9)
O(3) 0.039(1) 0.071(1) 0.084(1) -0.0118(9) 0.002(1) -0.024(1)
O(4a) 0.107(6) 0.194(8) 0.222(9) 0.009(5) 0.053(6) 0.120(7)
O(4b) 0.26(1) 0.073(4) 0.178(8) 0.012(5) -0.104(8) -0.026(5)
N(1) 0.037(1) 0.043(1) 0.043(1) -0.0045(9) 0.0018(9) -0.0110(9)
N(2) 0.032(1) 0.0355(10) 0.0358(10) -0.0043(8) 0.0056(8) -0.0044(8)
N(3) 0.031(1) 0.042(1) 0.043(1) -0.0031(8) 0.0050(8) -0.0036(8)
N(4) 0.041(1) 0.0325(10) 0.037(1) -0.0074(8) 0.0081(9) -0.0065(8)
N(5) 0.046(1) 0.040(1) 0.042(1) -0.0053(9) 0.0131(9) -0.0105(9)
N(6) 0.038(1) 0.0343(10) 0.037(1) -0.0074(8) 0.0011(8) -0.0042(8)
N(7) 0.037(1) 0.041(1) 0.039(1) -0.0102(8) 0.0049(8) -0.0030(8)
C(1) 0.044(1) 0.050(1) 0.038(1) -0.006(1) 0.002(1) -0.003(1)
C(2) 0.046(2) 0.064(2) 0.047(2) 0.003(1) -0.008(1) 0.003(1)
C(3) 0.032(1) 0.057(2) 0.064(2) 0.004(1) -0.002(1) -0.005(1)
C(4) 0.061(2) 0.035(1) 0.042(1) -0.015(1) 0.004(1) -0.009(1)
C(5) 0.088(2) 0.043(1) 0.044(1) -0.017(1) 0.012(1) -0.018(1)
C(6) 0.068(2) 0.046(1) 0.046(1) -0.005(1) 0.021(1) -0.017(1)
C(7) 0.055(2) 0.034(1) 0.042(1) -0.009(1) -0.004(1) -0.003(1)
C(8) 0.066(2) 0.039(1) 0.051(2) -0.020(1) -0.004(1) 0.002(1)
C(9) 0.051(2) 0.057(2) 0.042(1) -0.025(1) 0.003(1) 0.000(1)
C(10) 0.037(1) 0.043(1) 0.040(1) -0.0034(10) 0.004(1) -0.014(1)
C(11) 0.048(1) 0.041(1) 0.045(1) -0.002(1) 0.006(1) -0.018(1)
C(12) 0.040(1) 0.038(1) 0.045(1) 0.0000(10) 0.003(1) -0.019(1)
C(13) 0.048(2) 0.054(2) 0.050(1) -0.001(1) 0.001(1) -0.014(1)
C(14) 0.067(2) 0.066(2) 0.061(2) -0.016(2) 0.017(2) -0.014(1)
C(15) 0.051(2) 0.076(2) 0.085(2) -0.022(1) 0.016(2) -0.037(2)
C(16) 0.043(2) 0.070(2) 0.078(2) -0.005(1) -0.009(1) -0.030(2)
C(17) 0.053(2) 0.052(1) 0.055(2) 0.000(1) -0.006(1) -0.015(1)
C(18) 0.038(1) 0.033(1) 0.040(1) -0.0069(9) 0.0147(10) -0.0062(9)
C(19) 0.036(1) 0.047(1) 0.050(1) -0.013(1) 0.014(1) -0.004(1)
C(20) 0.054(2) 0.040(1) 0.037(1) -0.011(1) 0.012(1) -0.006(1)
C(21) 0.077(2) 0.054(2) 0.049(2) -0.023(1) 0.012(1) -0.018(1)
C(22) 0.129(3) 0.048(2) 0.060(2) -0.026(2) 0.015(2) -0.020(1)
C(23) 0.119(3) 0.044(2) 0.066(2) 0.010(2) 0.008(2) -0.011(1)
C(24) 0.074(2) 0.053(2) 0.072(2) 0.009(2) 0.002(2) -0.005(1)
C(25) 0.054(2) 0.041(1) 0.058(2) -0.003(1) 0.005(1) -0.004(1)
C(26) 0.088(4) 0.152(5) 0.199(6) 0.002(3) -0.038(4) 0.053(4)
C(27) 0.140(5) 0.135(5) 0.273(8) -0.012(4) -0.036(5) 0.051(5)
B 0.037(2) 0.045(1) 0.044(2) -0.006(1) 0.011(1) -0.006(1)

loop_
_geom_bond_atom_site_label_1
_geom_bond_atom_site_label_2
_geom_bond_distance
_geom_bond_site_symmetry_1
_geom_bond_site_symmetry_2
_geom_bond_publ_flag
Ru N(1) 1.723(2) . . yes
Ru N(2) 2.106(2) . . yes
Ru N(4) 2.159(2) . . yes
Ru N(6) 2.157(2) . . yes
Ru C(10) 2.155(2) . . yes
Ru C(18) 2.168(2) . . yes
O(1) N(1) 1.146(2) . . yes
O(2) C(11) 1.230(3) . . yes
O(3) C(19) 1.239(3) . . yes
O(4a) O(4b) 1.36(1) . . yes
O(4a) C(26) 1.339(8) . . yes
O(4b) C(26) 1.313(8) . . yes
N(2) N(3) 1.366(2) . . yes
N(2) C(1) 1.334(3) . . yes
N(3) C(3) 1.342(3) . . yes
N(3) B 1.548(3) . . yes
N(4) N(5) 1.357(3) . . yes
N(4) C(4) 1.339(3) . . yes
N(5) C(6) 1.350(3) . . yes
N(5) B 1.535(4) . . yes
N(6) N(7) 1.358(3) . . yes
N(6) C(7) 1.338(3) . . yes
N(7) C(9) 1.343(3) . . yes
N(7) B 1.535(3) . . yes
C(1) C(2) 1.377(3) . . yes
C(2) C(3) 1.368(4) . . yes
C(4) C(5) 1.379(3) . . yes
C(5) C(6) 1.360(4) . . yes
C(7) C(8) 1.389(3) . . yes
C(8) C(9) 1.369(4) . . yes
C(10) C(11) 1.478(3) . . yes
C(11) C(12) 1.496(3) . . yes
C(12) C(13) 1.389(3) . . yes
C(12) C(17) 1.387(3) . . yes
C(13) C(14) 1.383(4) . . yes
C(14) C(15) 1.375(4) . . yes
C(15) C(16) 1.366(4) . . yes
C(16) C(17) 1.386(4) . . yes
C(18) C(19) 1.449(3) . . yes
C(19) C(20) 1.500(3) . . yes
C(20) C(21) 1.388(3) . . yes
C(20) C(25) 1.375(4) . . yes
C(21) C(22) 1.383(4) . . yes
C(22) C(23) 1.373(5) . . yes
C(23) C(24) 1.365(5) . . yes
C(24) C(25) 1.384(4) . . yes
C(26) C(27) 1.431(8) . . yes
